data_4500462
loop_
_publ_author_name
'L\"u, Jian'
'Han, Li-Wei'
'Lin, Jing-Xiang'
'Cao, Rong'

_publ_section_title
;
 Organic Complexes Built by Halogenated Molecules: Unexpectedin SituC--N
 Bond Formation in Metal-Free Solvothermal Conditions
;
_journal_issue 6
_journal_name_full 'Crystal Growth &amp; Design'
_journal_page_first 2035
_journal_paper_doi 10.1021/cg101550w
_journal_volume 11
_journal_year 2011
_chemical_formula_sum 'C17.5 H22 Cl4 N2 O5.5 S'
_chemical_formula_weight 522.23
_chemical_name_systematic
; 
 ? 
;
_space_group_IT_number 96
_symmetry_cell_setting tetragonal
_symmetry_space_group_name_Hall 'P 4nw 2abw'
_symmetry_space_group_name_H-M 'P 43 21 2'
_atom_sites_solution_hydrogens geom
_atom_sites_solution_primary direct
_atom_sites_solution_secondary difmap
_audit_creation_method SHELXL-97
_cell_angle_alpha 90.00
_cell_angle_beta 90.00
_cell_angle_gamma 90.00
_cell_formula_units_Z 8
_cell_length_a 15.543(3)
_cell_length_b 15.543(3)
_cell_length_c 19.210(5)
_cell_measurement_temperature 293(2)
_cell_volume 4640.8(18)
_computing_cell_refinement 'CrystalClear (Rigaku Corp., 2000)'
_computing_data_collection 'CrystalClear (Rigaku Corp., 2000)'
_computing_data_reduction 'CrystalClear (Rigaku Corp., 2000)'
_computing_molecular_graphics 'SHELXL-97 (Sheldrick, 1997)'
_computing_publication_material 'SHELXL-97 (Sheldrick, 1997)'
_computing_structure_refinement 'SHELXL-97 (Sheldrick, 1997)'
_computing_structure_solution 'SHELXS-97 (Sheldrick, 1990)'
_diffrn_ambient_temperature 293(2)
_diffrn_measured_fraction_theta_full 0.994
_diffrn_measured_fraction_theta_max 0.994
_diffrn_measurement_device_type
;
Mercury
;
_diffrn_measurement_method dtprofit.ref
_diffrn_radiation_monochromator graphite
_diffrn_radiation_source 'fine-focus sealed tube'
_diffrn_radiation_type MoK\a
_diffrn_radiation_wavelength 0.71073
_diffrn_reflns_av_R_equivalents 0.0432
_diffrn_reflns_av_sigmaI/netI 0.0252
_diffrn_reflns_limit_h_max 17
_diffrn_reflns_limit_h_min -20
_diffrn_reflns_limit_k_max 20
_diffrn_reflns_limit_k_min -20
_diffrn_reflns_limit_l_max 22
_diffrn_reflns_limit_l_min -24
_diffrn_reflns_number 36524
_diffrn_reflns_theta_full 27.43
_diffrn_reflns_theta_max 27.43
_diffrn_reflns_theta_min 2.13
_diffrn_standards_decay_% none
_diffrn_standards_interval_count none
_diffrn_standards_interval_time none
_diffrn_standards_number none
_exptl_absorpt_coefficient_mu 0.633
_exptl_absorpt_correction_T_max 0.909
_exptl_absorpt_correction_T_min 0.892
_exptl_absorpt_correction_type empirical
_exptl_absorpt_process_details CrystalClear
_exptl_crystal_colour 'light yellow'
_exptl_crystal_density_diffrn 1.477
_exptl_crystal_density_method 'not measured'
_exptl_crystal_description trunk
_exptl_crystal_F_000 2104
_exptl_crystal_size_max 0.4
_exptl_crystal_size_mid 0.15
_exptl_crystal_size_min 0.15
_refine_diff_density_max 0.631
_refine_diff_density_min -0.617
_refine_diff_density_rms 0.133
_refine_ls_abs_structure_details 'Flack H D (1983), Acta Cryst. A39, 876-881'
_refine_ls_abs_structure_Flack 0.00(9)
_refine_ls_extinction_method none
_refine_ls_goodness_of_fit_ref 1.089
_refine_ls_hydrogen_treatment mixed
_refine_ls_matrix_type full
_refine_ls_number_parameters 278
_refine_ls_number_reflns 5277
_refine_ls_number_restraints 4
_refine_ls_restrained_S_all 1.089
_refine_ls_R_factor_all 0.0604
_refine_ls_R_factor_gt 0.0541
_refine_ls_shift/su_max 0.000
_refine_ls_shift/su_mean 0.000
_refine_ls_structure_factor_coef Fsqd
_refine_ls_weighting_details 'calc w=1/[\s^2^(Fo^2^)+(0.1269P)^2^+0.4007P] where P=(Fo^2^+2Fc^2^)/3'
_refine_ls_weighting_scheme calc
_refine_ls_wR_factor_gt 0.1673
_refine_ls_wR_factor_ref 0.1819
_reflns_number_gt 4959
_reflns_number_total 5277
_reflns_threshold_expression >2sigma(I)
_cod_data_source_file cg101550w_si_005.cif
_cod_data_source_block cllspz
_cod_original_cell_volume 4641.1(16)
_cod_original_sg_symbol_H-M P4(3)2(1)2
_cod_original_formula_sum 'C17.50 H22 Cl4 N2 O5.50 S'
_cod_database_code 4500462

loop_
_symmetry_equiv_pos_as_xyz
'x, y, z'
'-y+1/2, x+1/2, z+3/4'
'-x, -y, z+1/2'
'y+1/2, -x+1/2, z+1/4'
'x+1/2, -y+1/2, -z+1/4'
'-x+1/2, y+1/2, -z+3/4'
'y, x, -z'
'-y, -x, -z+1/2'

loop_
_atom_site_label
_atom_site_type_symbol
_atom_site_fract_x
_atom_site_fract_y
_atom_site_fract_z
_atom_site_U_iso_or_equiv
_atom_site_adp_type
_atom_site_occupancy
_atom_site_symmetry_multiplicity
_atom_site_calc_flag
_atom_site_refinement_flags
Cl1 Cl 0.16412(16) 0.62578(11) 0.28136(7) 0.1297(9) Uani 1 1 d .
S1 S 0.34167(5) 0.59736(6) 0.52152(4) 0.0440(2) Uani 1 1 d .
O1 O 0.2119(2) 0.4422(2) 0.26359(15) 0.0711(8) Uani 1 1 d .
N1 N 0.5135(2) 0.7678(2) 0.44237(15) 0.0512(7) Uani 1 1 d D
H1A H 0.503(3) 0.7117(14) 0.447(2) 0.061 Uiso 1 1 d D
H1B H 0.525(3) 0.802(3) 0.4794(16) 0.061 Uiso 1 1 d D
C1 C 0.2403(2) 0.4771(3) 0.31864(18) 0.0520(8) Uani 1 1 d .
Cl2 Cl 0.31637(14) 0.32670(8) 0.34642(11) 0.1220(8) Uani 1 1 d .
O2 O 0.04060(16) 0.61951(17) 0.70568(13) 0.0517(6) Uani 1 1 d .
N2 N 0.5488(2) 0.8954(2) 0.33917(16) 0.0541(7) Uani 1 1 d D
H2A H 0.574(3) 0.943(2) 0.323(2) 0.065 Uiso 1 1 d D
H2B H 0.540(3) 0.868(3) 0.2978(15) 0.065 Uiso 1 1 d D
C2 C 0.2264(3) 0.5642(3) 0.3378(2) 0.0601(10) Uani 1 1 d .
Cl3 Cl 0.12764(9) 0.45315(8) 0.71011(7) 0.0825(4) Uani 1 1 d .
O3 O 0.40193(16) 0.53761(19) 0.55213(12) 0.0550(6) Uani 1 1 d .
C3 C 0.2577(3) 0.6018(3) 0.39769(18) 0.0578(9) Uani 1 1 d .
H3 H 0.2476 0.6609 0.4071 0.069 Uiso 1 1 calc R
Cl4 Cl 0.07356(8) 0.77777(7) 0.62710(8) 0.0808(4) Uani 1 1 d .
O4 O 0.36923(16) 0.68453(17) 0.50851(14) 0.0560(6) Uani 1 1 d .
C4 C 0.3039(2) 0.5517(2) 0.44373(16) 0.0438(6) Uani 1 1 d .
O5 O 0.4158(2) 0.4869(2) 0.0922(2) 0.0800(9) Uani 1 1 d .
C5 C 0.3204(3) 0.4668(2) 0.4286(2) 0.0539(8) Uani 1 1 d .
H5 H 0.3525 0.4326 0.4603 0.065 Uiso 1 1 calc R
O6 O 0.2970(9) 0.7030(9) 0.7500 0.251(7) Uiso 1 2 d S
C6 C 0.2907(3) 0.4315(2) 0.3678(2) 0.0584(9) Uani 1 1 d .
C7 C 0.1067(2) 0.6149(2) 0.66434(15) 0.0436(7) Uani 1 1 d .
C8 C 0.1571(2) 0.5393(2) 0.65859(18) 0.0501(7) Uani 1 1 d .
C9 C 0.2282(2) 0.5338(2) 0.61617(19) 0.0509(7) Uani 1 1 d .
H9 H 0.2610 0.4822 0.6144 0.061 Uiso 1 1 calc R
C10 C 0.2516(2) 0.6040(2) 0.57619(16) 0.0426(6) Uani 1 1 d .
C11 C 0.2043(2) 0.6808(2) 0.57932(18) 0.0447(6) Uani 1 1 d .
H11 H 0.2204 0.7291 0.5521 0.054 Uiso 1 1 calc R
C12 C 0.1339(2) 0.6844(2) 0.62282(19) 0.0467(7) Uani 1 1 d .
C13 C 0.5975(3) 0.7680(2) 0.4032(2) 0.0561(8) Uani 1 1 d .
H13A H 0.5929 0.7304 0.3618 0.067 Uiso 1 1 calc R
H13B H 0.6438 0.7452 0.4334 0.067 Uiso 1 1 calc R
C14 C 0.6193(3) 0.8587(3) 0.3808(2) 0.0593(9) Uani 1 1 d .
H14A H 0.6293 0.8949 0.4224 0.071 Uiso 1 1 calc R
H14B H 0.6729 0.8581 0.3529 0.071 Uiso 1 1 calc R
C15 C 0.4686(3) 0.8988(3) 0.38047(18) 0.0538(8) Uani 1 1 d .
H15A H 0.4219 0.9245 0.3522 0.065 Uiso 1 1 calc R
H15B H 0.4773 0.9353 0.4221 0.065 Uiso 1 1 calc R
C16 C 0.4437(2) 0.8101(3) 0.40241(19) 0.0545(8) Uani 1 1 d .
H16A H 0.3912 0.8129 0.4315 0.065 Uiso 1 1 calc R
H16B H 0.4302 0.7752 0.3607 0.065 Uiso 1 1 calc R
C17 C 0.4301(5) 0.5058(4) 0.1664(3) 0.0990(18) Uani 1 1 d .
C18 C 0.3708(11) 0.6292(11) 0.7500 0.203(8) Uiso 1 2 d S

loop_
_atom_site_aniso_label
_atom_site_aniso_U_11
_atom_site_aniso_U_22
_atom_site_aniso_U_33
_atom_site_aniso_U_23
_atom_site_aniso_U_13
_atom_site_aniso_U_12
Cl1 0.210(2) 0.1044(11) 0.0745(8) -0.0257(7) -0.0702(11) 0.0906(13)
S1 0.0368(4) 0.0529(4) 0.0423(4) 0.0012(3) -0.0005(3) -0.0042(3)
O1 0.0770(19) 0.0736(18) 0.0626(16) -0.0147(14) -0.0279(15) 0.0145(15)
N1 0.0595(17) 0.0471(15) 0.0471(14) 0.0008(12) -0.0002(13) -0.0081(12)
C1 0.0499(18) 0.0576(19) 0.0485(17) -0.0008(15) -0.0060(14) 0.0027(15)
Cl2 0.1563(15) 0.0504(6) 0.1594(14) -0.0291(8) -0.0979(13) 0.0237(7)
O2 0.0436(12) 0.0600(14) 0.0514(12) -0.0100(11) 0.0086(10) -0.0083(10)
N2 0.069(2) 0.0458(15) 0.0471(15) -0.0025(13) 0.0093(14) -0.0102(14)
C2 0.070(2) 0.064(2) 0.0458(17) -0.0061(16) -0.0114(17) 0.0256(19)
Cl3 0.0964(8) 0.0615(6) 0.0895(8) 0.0286(6) 0.0353(7) 0.0049(6)
O3 0.0439(12) 0.0728(17) 0.0483(12) 0.0013(12) -0.0055(10) 0.0107(11)
C3 0.074(2) 0.0528(19) 0.0465(17) -0.0040(15) -0.0055(17) 0.0213(17)
Cl4 0.0757(7) 0.0499(5) 0.1166(10) 0.0065(6) 0.0254(7) 0.0160(5)
O4 0.0513(13) 0.0573(14) 0.0594(14) -0.0006(11) 0.0091(11) -0.0159(11)
C4 0.0399(15) 0.0487(16) 0.0428(14) 0.0007(13) 0.0015(12) -0.0008(12)
O5 0.0594(18) 0.086(2) 0.095(2) 0.0115(19) -0.0040(17) -0.0110(16)
C5 0.0556(19) 0.0424(15) 0.064(2) 0.0067(15) -0.0208(17) -0.0005(14)
C6 0.0545(19) 0.0478(17) 0.073(2) -0.0040(17) -0.0218(18) 0.0018(15)
C7 0.0400(14) 0.0537(17) 0.0370(13) -0.0065(12) -0.0004(11) -0.0051(13)
C8 0.0519(17) 0.0476(17) 0.0506(17) 0.0055(14) 0.0024(14) -0.0011(14)
C9 0.0534(19) 0.0452(16) 0.0542(17) 0.0085(14) 0.0073(15) 0.0048(13)
C10 0.0386(14) 0.0477(16) 0.0414(14) 0.0015(13) -0.0004(12) -0.0048(12)
C11 0.0440(15) 0.0424(15) 0.0478(15) 0.0007(13) 0.0004(13) -0.0029(12)
C12 0.0466(16) 0.0390(14) 0.0546(17) -0.0065(13) -0.0023(14) 0.0015(12)
C13 0.059(2) 0.0498(18) 0.059(2) -0.0049(16) 0.0068(17) 0.0052(16)
C14 0.059(2) 0.062(2) 0.058(2) -0.0047(17) 0.0084(17) -0.0106(16)
C15 0.063(2) 0.0509(18) 0.0475(16) -0.0004(15) 0.0050(15) 0.0028(15)
C16 0.0504(18) 0.062(2) 0.0509(17) -0.0006(16) -0.0006(15) -0.0085(15)
C17 0.109(5) 0.098(4) 0.090(4) 0.001(3) -0.015(3) -0.007(4)

loop_
_atom_type_symbol
_atom_type_description
_atom_type_scat_dispersion_real
_atom_type_scat_dispersion_imag
_atom_type_scat_source
C C 0.0033 0.0016 'International Tables Vol C Tables 4.2.6.8 and 6.1.1.4'
H H 0.0000 0.0000 'International Tables Vol C Tables 4.2.6.8 and 6.1.1.4'
N N 0.0061 0.0033 'International Tables Vol C Tables 4.2.6.8 and 6.1.1.4'
O O 0.0106 0.0060 'International Tables Vol C Tables 4.2.6.8 and 6.1.1.4'
S S 0.1246 0.1234 'International Tables Vol C Tables 4.2.6.8 and 6.1.1.4'
Cl Cl 0.1484 0.1585 'International Tables Vol C Tables 4.2.6.8 and 6.1.1.4'

loop_
_geom_angle_atom_site_label_1
_geom_angle_atom_site_label_2
_geom_angle_atom_site_label_3
_geom_angle
O4 S1 O3 118.81(17)
O4 S1 C10 106.58(16)
O3 S1 C10 108.18(15)
O4 S1 C4 109.38(16)
O3 S1 C4 107.65(16)
C10 S1 C4 105.48(15)
C16 N1 C13 112.0(3)
O1 C1 C6 122.3(4)
O1 C1 C2 124.8(3)
C6 C1 C2 112.9(3)
C14 N2 C15 110.5(3)
C3 C2 C1 124.5(3)
C3 C2 Cl1 118.9(3)
C1 C2 Cl1 116.6(3)
C2 C3 C4 118.6(4)
C5 C4 C3 120.2(3)
C5 C4 S1 120.4(3)
C3 C4 S1 119.4(3)
C6 C5 C4 120.1(3)
C5 C6 C1 123.6(4)
C5 C6 Cl2 120.1(3)
C1 C6 Cl2 116.2(3)
O2 C7 C12 122.8(3)
O2 C7 C8 122.0(3)
C12 C7 C8 115.2(3)
C9 C8 C7 122.8(3)
C9 C8 Cl3 120.2(3)
C7 C8 Cl3 116.9(3)
C8 C9 C10 119.4(3)
C9 C10 C11 120.6(3)
C9 C10 S1 119.7(3)
C11 C10 S1 119.6(2)
C12 C11 C10 118.5(3)
C11 C12 C7 123.5(3)
C11 C12 Cl4 119.6(3)
C7 C12 Cl4 116.9(3)
N1 C13 C14 109.8(3)
N2 C14 C13 110.4(3)
N2 C15 C16 109.7(3)
N1 C16 C15 111.4(3)

loop_
_geom_bond_atom_site_label_1
_geom_bond_atom_site_label_2
_geom_bond_distance
Cl1 C2 1.740(4)
S1 O4 1.443(3)
S1 O3 1.444(3)
S1 C10 1.753(3)
S1 C4 1.756(3)
O1 C1 1.269(5)
N1 C16 1.483(5)
N1 C13 1.506(5)
C1 C6 1.417(5)
C1 C2 1.419(6)
Cl2 C6 1.726(4)
O2 C7 1.300(4)
N2 C14 1.473(6)
N2 C15 1.479(5)
C2 C3 1.379(5)
Cl3 C8 1.727(4)
C3 C4 1.381(5)
Cl4 C12 1.731(3)
C4 C5 1.375(5)
O5 C17 1.473(7)
C5 C6 1.372(5)
O6 C18 1.62(3)
C7 C12 1.408(5)
C7 C8 1.417(5)
C8 C9 1.377(5)
C9 C10 1.383(5)
C10 C11 1.403(5)
C11 C12 1.378(5)
C13 C14 1.512(6)
C15 C16 1.494(6)

loop_
_cod_related_entry_id
_cod_related_entry_database
_cod_related_entry_code
1 ChemSpider 30661290
